data_4121293
loop_
_publ_author_name
'Rong Zeng'
'Shangze Wu'
'Chunling Fu'
'Shengming Ma'

_publ_section_title
;
 Room-Temperature Synthesis of Trisubstituted Allenylsilanes via
 Regioselective C-H Functionalization
;
_journal_name_full 'Journal of the American Chemical Society'
_journal_page_first 18284
_journal_page_last 18287
_journal_paper_doi 10.1021/ja409861s
_journal_volume 135
_journal_year 2013
_chemical_formula_moiety 'C24 H31 N O Si'
_chemical_formula_sum 'C24 H31 N O Si'
_chemical_formula_weight 377.59
_chemical_name_systematic
; 
 ? 
;
_space_group_IT_number 2
_symmetry_cell_setting triclinic
_symmetry_space_group_name_Hall '-P 1'
_symmetry_space_group_name_H-M 'P -1'
_atom_sites_solution_hydrogens geom
_atom_sites_solution_primary direct
_atom_sites_solution_secondary difmap
_audit_creation_method SHELXL-97
_cell_angle_alpha 103.609(17)
_cell_angle_beta 94.386(16)
_cell_angle_gamma 108.491(17)
_cell_formula_units_Z 2
_cell_length_a 9.1348(16)
_cell_length_b 10.404(2)
_cell_length_c 13.375(3)
_cell_measurement_reflns_used 1173
_cell_measurement_temperature 293(2)
_cell_measurement_theta_max 29.5069
_cell_measurement_theta_min 2.9948
_cell_volume 1155.8(4)
_computing_cell_refinement 'CrysAlis PRO (Agilent Technologies, 2011)'
_computing_data_collection 'CrysAlis PRO'
_computing_data_reduction 'CrysAlis PRO'
_computing_molecular_graphics 'OLEX2 (Dolomanov et al., 2009)'
_computing_publication_material OLEX2
_computing_structure_refinement 'SHELXL-97 (Sheldrick, 2008)'
_computing_structure_solution 'SHELXS-97 (Sheldrick, 2008)'
_diffrn_ambient_temperature 293(2)
_diffrn_detector_area_resol_mean 10.3592
_diffrn_measured_fraction_theta_full 0.997
_diffrn_measured_fraction_theta_max 0.997
_diffrn_measurement_device_type 'Xcalibur, Atlas, Gemini ultra'
_diffrn_measurement_method '\w scans'
_diffrn_radiation_monochromator graphite
_diffrn_radiation_source 'fine-focus sealed tube'
_diffrn_radiation_type MoK\a
_diffrn_radiation_wavelength 0.71073
_diffrn_reflns_av_R_equivalents 0.0505
_diffrn_reflns_av_sigmaI/netI 0.0721
_diffrn_reflns_limit_h_max 7
_diffrn_reflns_limit_h_min -11
_diffrn_reflns_limit_k_max 12
_diffrn_reflns_limit_k_min -12
_diffrn_reflns_limit_l_max 16
_diffrn_reflns_limit_l_min -15
_diffrn_reflns_number 7410
_diffrn_reflns_theta_full 25.35
_diffrn_reflns_theta_max 25.35
_diffrn_reflns_theta_min 3.00
_exptl_absorpt_coefficient_mu 0.114
_exptl_absorpt_correction_T_max 0.9645
_exptl_absorpt_correction_T_min 0.9580
_exptl_absorpt_correction_type multi-scan
_exptl_absorpt_process_details
;
CrysAlis PRO (Agilent Technologies, 2011) 
;
_exptl_crystal_colour colorless
_exptl_crystal_density_diffrn 1.085
_exptl_crystal_description block
_exptl_crystal_F_000 408
_exptl_crystal_size_max 0.38
_exptl_crystal_size_mid 0.36
_exptl_crystal_size_min 0.32
_refine_diff_density_max 0.871
_refine_diff_density_min -0.383
_refine_diff_density_rms 0.061
_refine_ls_extinction_method none
_refine_ls_goodness_of_fit_ref 1.052
_refine_ls_hydrogen_treatment mixed
_refine_ls_matrix_type full
_refine_ls_number_parameters 249
_refine_ls_number_reflns 4212
_refine_ls_number_restraints 528
_refine_ls_restrained_S_all 1.114
_refine_ls_R_factor_all 0.1562
_refine_ls_R_factor_gt 0.0934
_refine_ls_shift/su_max 0.000
_refine_ls_shift/su_mean 0.000
_refine_ls_structure_factor_coef Fsqd
_refine_ls_weighting_details 'calc w=1/[\s^2^(Fo^2^)+(0.1597P)^2^+0.3764P] where P=(Fo^2^+2Fc^2^)/3'
_refine_ls_weighting_scheme calc
_refine_ls_wR_factor_gt 0.2574
_refine_ls_wR_factor_ref 0.3161
_reflns_number_gt 2214
_reflns_number_total 4212
_reflns_threshold_expression >2sigma(I)
_cod_data_source_file ja409861s_si_001.cif
_cod_data_source_block 130625_wsz_2_29
_cod_database_code 4121293

loop_
_symmetry_equiv_pos_as_xyz
'x, y, z'
'-x, -y, -z'

loop_
_atom_site_label
_atom_site_type_symbol
_atom_site_fract_x
_atom_site_fract_y
_atom_site_fract_z
_atom_site_U_iso_or_equiv
_atom_site_adp_type
_atom_site_occupancy
_atom_site_symmetry_multiplicity
_atom_site_calc_flag
_atom_site_refinement_flags
Si1 Si 0.7672(2) 0.46271(16) 0.14075(14) 0.0809(6) Uani 1 1 d .
O1 O 0.5379(5) -0.1125(3) 0.0717(2) 0.0769(12) Uani 1 1 d .
N1 N 0.5560(5) 0.1151(3) 0.1343(3) 0.0555(10) Uani 1 1 d .
H1 H 0.5234 0.1152 0.0723 0.067 Uiso 1 1 calc R
C1 C 0.9510(9) 0.0161(7) 0.8800(4) 0.101(2) Uani 1 1 d U
H1A H 0.8744 -0.0518 0.9042 0.152 Uiso 1 1 calc R
H1B H 0.9711 0.1088 0.9249 0.152 Uiso 1 1 calc R
H1C H 1.0461 -0.0047 0.8809 0.152 Uiso 1 1 calc R
C2 C 0.7316(6) 0.0770(5) 0.6521(4) 0.0625(11) Uani 1 1 d U
H2 H 0.6636 0.1250 0.6425 0.075 Uiso 1 1 calc R
C3 C 0.7873(6) 0.0803(5) 0.7512(4) 0.0683(12) Uani 1 1 d U
H3 H 0.7565 0.1305 0.8079 0.082 Uiso 1 1 calc R
C4 C 0.8890(6) 0.0099(5) 0.7682(4) 0.0685(13) Uani 1 1 d U
C5 C 0.9316(6) -0.0638(5) 0.6837(4) 0.0667(12) Uani 1 1 d U
H5 H 0.9990 -0.1120 0.6939 0.080 Uiso 1 1 calc R
C6 C 0.8776(6) -0.0683(5) 0.5850(3) 0.0604(11) Uani 1 1 d U
H6 H 0.9086 -0.1195 0.5290 0.072 Uiso 1 1 calc R
C7 C 0.7754(5) 0.0031(5) 0.5660(3) 0.0533(10) Uani 1 1 d U
C8 C 0.7190(5) -0.0003(4) 0.4580(3) 0.0520(10) Uani 1 1 d U
C9 C 0.6831(6) -0.1225(4) 0.3756(3) 0.0559(10) Uani 1 1 d U
H9 H 0.6912 -0.2039 0.3891 0.067 Uiso 1 1 calc R
C10 C 0.6365(6) -0.1244(4) 0.2760(3) 0.0557(11) Uani 1 1 d U
H10 H 0.6138 -0.2065 0.2223 0.067 Uiso 1 1 calc R
C11 C 0.6225(5) -0.0027(4) 0.2539(3) 0.0503(10) Uani 1 1 d U
C12 C 0.6557(5) 0.1205(4) 0.3348(3) 0.0490(10) Uani 1 1 d U
C13 C 0.7047(5) 0.1194(4) 0.4361(3) 0.0526(10) Uani 1 1 d U
H13 H 0.7282 0.2012 0.4903 0.063 Uiso 1 1 calc R
C14 C 0.6397(6) 0.2425(4) 0.3109(3) 0.0554(10) Uani 1 1 d U
H14 H 0.6638 0.3254 0.3640 0.067 Uiso 1 1 calc R
C15 C 0.5903(6) 0.2393(4) 0.2126(3) 0.0535(10) Uani 1 1 d U
C16 C 0.5695(6) -0.0073(4) 0.1471(3) 0.0536(10) Uani 1 1 d U
C17 C 0.5765(6) 0.3623(4) 0.1761(4) 0.0608(12) Uani 1 1 d U
H17 H 0.5005 0.3219 0.1113 0.073 Uiso 1 1 calc R
C18 C 0.8950(9) 0.5888(7) 0.2631(6) 0.120(2) Uani 1 1 d U
H18A H 0.8504 0.6593 0.2900 0.180 Uiso 1 1 calc R
H18B H 0.9973 0.6331 0.2484 0.180 Uiso 1 1 calc R
H18C H 0.9031 0.5387 0.3139 0.180 Uiso 1 1 calc R
C19 C 0.8666(10) 0.3401(8) 0.0803(6) 0.118(2) Uani 1 1 d U
H19A H 0.8899 0.2924 0.1293 0.176 Uiso 1 1 calc R
H19B H 0.9620 0.3926 0.0611 0.176 Uiso 1 1 calc R
H19C H 0.7991 0.2721 0.0192 0.176 Uiso 1 1 calc R
C20 C 0.7299(10) 0.5645(8) 0.0515(6) 0.121(2) Uani 1 1 d U
H20A H 0.6812 0.5014 -0.0162 0.181 Uiso 1 1 calc R
H20B H 0.8272 0.6315 0.0460 0.181 Uiso 1 1 calc R
H20C H 0.6619 0.6134 0.0783 0.181 Uiso 1 1 calc R
C21 C 0.5119(7) 0.4576(5) 0.2509(4) 0.0720(13) Uani 1 1 d U
H21A H 0.5842 0.4976 0.3163 0.086 Uiso 1 1 calc R
H21B H 0.5112 0.5350 0.2224 0.086 Uiso 1 1 calc R
C22 C 0.3510(8) 0.3920(6) 0.2744(6) 0.0960(16) Uani 1 1 d U
H22A H 0.3470 0.3099 0.2982 0.115 Uiso 1 1 calc R
H22B H 0.2752 0.3608 0.2111 0.115 Uiso 1 1 calc R
C23 C 0.3059(10) 0.4994(8) 0.3609(7) 0.126(2) Uani 1 1 d U
H23A H 0.3981 0.5510 0.4137 0.151 Uiso 1 1 calc R
H23B H 0.2841 0.5670 0.3285 0.151 Uiso 1 1 calc R
C24 C 0.1865(15) 0.4525(10) 0.4103(8) 0.169(4) Uani 1 1 d U
H24A H 0.0967 0.3894 0.3601 0.254 Uiso 1 1 calc R
H24B H 0.1620 0.5309 0.4494 0.254 Uiso 1 1 calc R
H24C H 0.2151 0.4036 0.4568 0.254 Uiso 1 1 calc R

loop_
_atom_site_aniso_label
_atom_site_aniso_U_11
_atom_site_aniso_U_22
_atom_site_aniso_U_33
_atom_site_aniso_U_23
_atom_site_aniso_U_13
_atom_site_aniso_U_12
Si1 0.0888(12) 0.0703(10) 0.1051(13) 0.0427(9) 0.0355(10) 0.0387(9)
O1 0.139(3) 0.0508(19) 0.0428(18) 0.0076(15) -0.0083(19) 0.045(2)
N1 0.082(3) 0.049(2) 0.042(2) 0.0169(16) -0.0015(18) 0.0313(19)
C1 0.135(5) 0.101(4) 0.061(3) 0.033(3) -0.017(3) 0.032(4)
C2 0.069(2) 0.070(2) 0.052(2) 0.0199(19) 0.004(2) 0.027(2)
C3 0.078(3) 0.077(3) 0.046(2) 0.019(2) 0.001(2) 0.024(2)
C4 0.081(3) 0.073(3) 0.048(2) 0.029(2) -0.002(2) 0.016(2)
C5 0.073(3) 0.075(3) 0.059(2) 0.034(2) -0.001(2) 0.027(2)
C6 0.073(2) 0.068(2) 0.048(2) 0.0238(18) 0.0060(19) 0.0298(19)
C7 0.063(2) 0.060(2) 0.044(2) 0.0221(16) 0.0053(17) 0.0252(18)
C8 0.062(2) 0.059(2) 0.0419(19) 0.0196(16) 0.0066(17) 0.0261(17)
C9 0.074(2) 0.053(2) 0.049(2) 0.0196(17) 0.0019(18) 0.0303(18)
C10 0.077(2) 0.049(2) 0.046(2) 0.0118(16) 0.0033(19) 0.0293(18)
C11 0.065(2) 0.046(2) 0.044(2) 0.0146(16) 0.0024(18) 0.0247(17)
C12 0.061(2) 0.051(2) 0.043(2) 0.0165(16) 0.0072(17) 0.0286(17)
C13 0.066(2) 0.053(2) 0.0416(19) 0.0124(16) 0.0034(17) 0.0252(17)
C14 0.073(2) 0.0472(19) 0.051(2) 0.0154(16) 0.0041(19) 0.0271(17)
C15 0.067(2) 0.053(2) 0.050(2) 0.0190(17) 0.0082(18) 0.0302(18)
C16 0.072(2) 0.048(2) 0.046(2) 0.0159(17) 0.0035(19) 0.0259(18)
C17 0.079(3) 0.052(2) 0.062(2) 0.0239(18) 0.010(2) 0.033(2)
C18 0.095(5) 0.087(4) 0.155(6) 0.017(4) 0.011(4) 0.014(3)
C19 0.121(5) 0.105(4) 0.142(6) 0.032(4) 0.057(4) 0.052(4)
C20 0.134(6) 0.131(5) 0.138(5) 0.086(4) 0.060(4) 0.057(4)
C21 0.086(3) 0.059(2) 0.090(3) 0.034(2) 0.023(2) 0.039(2)
C22 0.098(3) 0.082(3) 0.125(4) 0.044(3) 0.031(3) 0.041(3)
C23 0.115(5) 0.107(4) 0.177(6) 0.042(4) 0.065(4) 0.057(4)
C24 0.203(9) 0.129(6) 0.165(8) 0.021(6) 0.047(7) 0.053(6)

loop_
_atom_type_symbol
_atom_type_description
_atom_type_scat_dispersion_real
_atom_type_scat_dispersion_imag
_atom_type_scat_source
C C 0.0033 0.0016 'International Tables Vol C Tables 4.2.6.8 and 6.1.1.4'
H H 0.0000 0.0000 'International Tables Vol C Tables 4.2.6.8 and 6.1.1.4'
N N 0.0061 0.0033 'International Tables Vol C Tables 4.2.6.8 and 6.1.1.4'
O O 0.0106 0.0060 'International Tables Vol C Tables 4.2.6.8 and 6.1.1.4'
Si Si 0.0817 0.0704 'International Tables Vol C Tables 4.2.6.8 and 6.1.1.4'

loop_
_geom_angle_atom_site_label_1
_geom_angle_atom_site_label_2
_geom_angle_atom_site_label_3
_geom_angle
C20 Si1 C19 111.0(4)
C20 Si1 C18 108.6(4)
C19 Si1 C18 109.2(4)
C20 Si1 C17 109.5(3)
C19 Si1 C17 110.6(3)
C18 Si1 C17 108.0(3)
C16 N1 C15 125.7(3)
C16 N1 H1 117.2
C15 N1 H1 117.2
C4 C1 H1A 109.5
C4 C1 H1B 109.5
H1A C1 H1B 109.5
C4 C1 H1C 109.5
H1A C1 H1C 109.5
H1B C1 H1C 109.5
C3 C2 C7 120.8(4)
C3 C2 H2 119.6
C7 C2 H2 119.6
C2 C3 C4 121.0(5)
C2 C3 H3 119.5
C4 C3 H3 119.5
C5 C4 C3 118.4(4)
C5 C4 C1 121.6(5)
C3 C4 C1 120.1(5)
C6 C5 C4 121.5(5)
C6 C5 H5 119.3
C4 C5 H5 119.3
C5 C6 C7 121.1(5)
C5 C6 H6 119.4
C7 C6 H6 119.4
C2 C7 C6 117.2(4)
C2 C7 C8 122.0(4)
C6 C7 C8 120.8(4)
C13 C8 C9 118.4(4)
C13 C8 C7 120.5(4)
C9 C8 C7 121.1(4)
C10 C9 C8 121.2(4)
C10 C9 H9 119.4
C8 C9 H9 119.4
C9 C10 C11 120.3(4)
C9 C10 H10 119.8
C11 C10 H10 119.8
C12 C11 C10 119.8(4)
C12 C11 C16 120.6(3)
C10 C11 C16 119.6(4)
C13 C12 C11 118.5(3)
C13 C12 C14 122.6(4)
C11 C12 C14 118.9(4)
C8 C13 C12 121.8(4)
C8 C13 H13 119.1
C12 C13 H13 119.1
C15 C14 C12 121.0(4)
C15 C14 H14 119.5
C12 C14 H14 119.5
C14 C15 N1 118.8(4)
C14 C15 C17 126.2(4)
N1 C15 C17 114.9(3)
O1 C16 N1 120.9(4)
O1 C16 C11 124.1(3)
N1 C16 C11 115.0(4)
C15 C17 C21 113.9(4)
C15 C17 Si1 110.7(3)
C21 C17 Si1 112.6(3)
C15 C17 H17 106.3
C21 C17 H17 106.3
Si1 C17 H17 106.3
Si1 C18 H18A 109.5
Si1 C18 H18B 109.5
H18A C18 H18B 109.5
Si1 C18 H18C 109.5
H18A C18 H18C 109.5
H18B C18 H18C 109.5
Si1 C19 H19A 109.5
Si1 C19 H19B 109.5
H19A C19 H19B 109.5
Si1 C19 H19C 109.5
H19A C19 H19C 109.5
H19B C19 H19C 109.5
Si1 C20 H20A 109.5
Si1 C20 H20B 109.5
H20A C20 H20B 109.5
Si1 C20 H20C 109.5
H20A C20 H20C 109.5
H20B C20 H20C 109.5
C22 C21 C17 117.3(5)
C22 C21 H21A 108.0
C17 C21 H21A 108.0
C22 C21 H21B 108.0
C17 C21 H21B 108.0
H21A C21 H21B 107.2
C21 C22 C23 111.7(5)
C21 C22 H22A 109.3
C23 C22 H22A 109.3
C21 C22 H22B 109.3
C23 C22 H22B 109.3
H22A C22 H22B 107.9
C24 C23 C22 120.2(8)
C24 C23 H23A 107.3
C22 C23 H23A 107.3
C24 C23 H23B 107.3
C22 C23 H23B 107.3
H23A C23 H23B 106.9
C23 C24 H24A 109.5
C23 C24 H24B 109.5
H24A C24 H24B 109.5
C23 C24 H24C 109.5
H24A C24 H24C 109.5
H24B C24 H24C 109.5

loop_
_geom_bond_atom_site_label_1
_geom_bond_atom_site_label_2
_geom_bond_distance
Si1 C20 1.851(7)
Si1 C19 1.862(6)
Si1 C18 1.868(7)
Si1 C17 1.885(5)
O1 C16 1.239(5)
N1 C16 1.366(5)
N1 C15 1.386(5)
N1 H1 0.8600
C1 C4 1.537(7)
C1 H1A 0.9600
C1 H1B 0.9600
C1 H1C 0.9600
C2 C3 1.371(6)
C2 C7 1.388(6)
C2 H2 0.9300
C3 C4 1.390(7)
C3 H3 0.9300
C4 C5 1.366(7)
C5 C6 1.358(6)
C5 H5 0.9300
C6 C7 1.407(6)
C6 H6 0.9300
C7 C8 1.484(6)
C8 C13 1.387(6)
C8 C9 1.400(6)
C9 C10 1.360(6)
C9 H9 0.9300
C10 C11 1.408(5)
C10 H10 0.9300
C11 C12 1.398(6)
C11 C16 1.458(6)
C12 C13 1.398(6)
C12 C14 1.427(5)
C13 H13 0.9300
C14 C15 1.346(6)
C14 H14 0.9300
C15 C17 1.510(5)
C17 C21 1.525(7)
C17 H17 0.9800
C18 H18A 0.9600
C18 H18B 0.9600
C18 H18C 0.9600
C19 H19A 0.9600
C19 H19B 0.9600
C19 H19C 0.9600
C20 H20A 0.9600
C20 H20B 0.9600
C20 H20C 0.9600
C21 C22 1.504(8)
C21 H21A 0.9700
C21 H21B 0.9700
C22 C23 1.586(9)
C22 H22A 0.9700
C22 H22B 0.9700
C23 C24 1.337(12)
C23 H23A 0.9700
C23 H23B 0.9700
C24 H24A 0.9600
C24 H24B 0.9600
C24 H24C 0.9600
